data_4323325
loop_
_publ_author_name
'Christian Limberg'
'Michael B\"uchner'
'Katja Heinze'
'Olaf Walter'

_publ_section_title
;
 The [Cl2OMo(\m-OC2H5)2(\m-HOC2H5)MoOCl2]/PMe3 System: A Chameleon
 Yielding the X-ray Structures of MoOCl2(PMe3)3, MoOCl3(PMe3)2,
 Mo4O4Cl4(\m2-OEt)4(PMe3)2(\m3-O)2, and MoOCl3(OPMe3)(PMe3)
;
_journal_name_full 'Inorganic Chemistry'
_journal_page_first 872
_journal_page_last 879
_journal_paper_doi 10.1021/ic961046p
_journal_volume 36
_journal_year 1997
_chemical_formula_sum 'C6 H18 Cl3 Mo O2 P2'
_chemical_formula_weight 386.43
_space_group_IT_number 14
_symmetry_cell_setting monoclinic
_symmetry_space_group_name_Hall '-P 2yn'
_symmetry_space_group_name_H-M 'P 1 21/n 1'
_atom_sites_solution_hydrogens geom
_atom_sites_solution_primary direct
_atom_sites_solution_secondary difmap
_audit_creation_method SHELXL
_cell_angle_alpha 90.00
_cell_angle_beta 98.58(3)
_cell_angle_gamma 90.00
_cell_formula_units_Z 4
_cell_length_a 6.783(3)
_cell_length_b 12.623(4)
_cell_length_c 18.298(8)
_cell_measurement_temperature 293(2)
_cell_volume 1549.2(11)
_computing_structure_refinement 'SHELXL-93 (Sheldrick, 1993)'
_computing_structure_solution 'SHELXS-86 (Sheldrick, 1990)'
_diffrn_ambient_temperature 200
_diffrn_radiation_monochromator graphite
_diffrn_radiation_source 'fine-focus sealed tube'
_diffrn_radiation_type MoK\a
_diffrn_radiation_wavelength 0.71073
_diffrn_reflns_av_R_equivalents 0.0347
_diffrn_reflns_av_sigmaI/netI 0.0447
_diffrn_reflns_limit_h_max 7
_diffrn_reflns_limit_h_min 0
_diffrn_reflns_limit_k_max 13
_diffrn_reflns_limit_k_min 0
_diffrn_reflns_limit_l_max 19
_diffrn_reflns_limit_l_min -20
_diffrn_reflns_number 2362
_diffrn_reflns_theta_max 23.00
_diffrn_reflns_theta_min 1.97
_exptl_absorpt_coefficient_mu 1.549
_exptl_crystal_density_diffrn 1.657
_exptl_crystal_F_000 772
_exptl_crystal_size_max 0.20
_exptl_crystal_size_mid 0.30
_exptl_crystal_size_min 0.30
_refine_diff_density_max 0.424
_refine_diff_density_min -0.605
_refine_diff_density_rms 0.089
_refine_ls_extinction_method none
_refine_ls_goodness_of_fit_all 0.847
_refine_ls_goodness_of_fit_obs 0.829
_refine_ls_matrix_type full
_refine_ls_number_parameters 135
_refine_ls_number_reflns 2153
_refine_ls_number_restraints 0
_refine_ls_restrained_S_all 1.020
_refine_ls_restrained_S_obs 0.829
_refine_ls_R_factor_all 0.0607
_refine_ls_R_factor_obs 0.0369
_refine_ls_shift/esd_max -0.033
_refine_ls_shift/esd_mean 0.005
_refine_ls_structure_factor_coef Fsqd
_refine_ls_weighting_details 'w=1/[\s^2^(Fo^2^)+(0.1000P)^2^+0.0000P] where P=(Fo^2^+2Fc^2^)/3'
_refine_ls_weighting_scheme calc
_refine_ls_wR_factor_all 0.1432
_refine_ls_wR_factor_obs 0.1043
_reflns_number_observed 1739
_reflns_number_total 2154
_reflns_observed_criterion >2sigma(I)
_cod_data_source_file ic961046p_4.cif
_cod_data_source_block lido
_cod_depositor_comments
;
The following automatic conversions were performed:

'_refine_ls_weighting_scheme' value 'calc
w=1/[\s^2^(Fo^2^)+(0.1000P)^2^+0.0000P] where P=(Fo^2^+2Fc^2^)/3' was
changed to 'calc'. New tag '_refine_ls_weighting_details' was
created. The value of the new tag was set to
'w=1/[\s^2^(Fo^2^)+(0.1000P)^2^+0.0000P] where P=(Fo^2^+2Fc^2^)/3'.

Automatic conversion script
Id: cif_fix_values 3143 2015-03-26 13:38:13Z robertas 
;
_cod_original_sg_symbol_H-M 'P 1 21 1'
_cod_database_code 4323325

loop_
_symmetry_equiv_pos_as_xyz
'x, y, z'
'-x+1/2, y+1/2, -z+1/2'
'-x, -y, -z'
'x-1/2, -y-1/2, z-1/2'

loop_
_atom_site_aniso_label
_atom_site_aniso_U_11
_atom_site_aniso_U_22
_atom_site_aniso_U_33
_atom_site_aniso_U_23
_atom_site_aniso_U_13
_atom_site_aniso_U_12
Mo1 0.0414(3) 0.0298(3) 0.0274(3) 0.0017(2) 0.0023(2) 0.0084(2)
Cl1 0.0725(11) 0.0652(11) 0.0319(8) 0.0025(7) -0.0111(8) 0.0234(9)
Cl2 0.0386(8) 0.0618(10) 0.0571(10) -0.0067(8) 0.0141(7) -0.0075(7)
Cl3 0.0793(12) 0.0505(10) 0.0588(11) 0.0130(8) 0.0244(9) -0.0145(9)
O1 0.062(3) 0.050(3) 0.059(3) -0.012(2) 0.007(2) 0.023(2)
O2 0.040(2) 0.035(2) 0.027(2) -0.001(2) 0.010(2) 0.011(2)
P1 0.0361(8) 0.0425(9) 0.0252(8) -0.0047(6) 0.0046(6) 0.0100(7)
P2 0.0351(8) 0.0318(8) 0.0314(8) -0.0047(6) 0.0129(6) -0.0011(6)
C1 0.047(4) 0.089(5) 0.053(4) -0.016(4) 0.005(3) 0.002(4)
C2 0.094(6) 0.054(4) 0.032(3) 0.002(3) -0.001(3) 0.032(4)
C3 0.052(4) 0.064(4) 0.030(3) -0.004(3) 0.015(3) 0.007(3)
C4 0.064(4) 0.062(4) 0.038(3) -0.010(3) 0.028(3) -0.013(4)
C5 0.048(4) 0.051(4) 0.058(4) -0.019(3) 0.013(3) -0.016(3)
C6 0.057(4) 0.040(4) 0.071(5) -0.013(3) 0.009(4) 0.016(3)

loop_
_atom_site_label
_atom_site_type_symbol
_atom_site_fract_x
_atom_site_fract_y
_atom_site_fract_z
_atom_site_U_iso_or_equiv
_atom_site_thermal_displace_type
_atom_site_occupancy
_atom_site_calc_flag
_atom_site_refinement_flags
_atom_site_disorder_group
Mo1 Mo 0.03324(7) 0.69574(4) 0.10940(2) 0.0332(2) Uani 1 d . .
Cl1 Cl 0.1715(3) 0.70753(13) 0.23855(8) 0.0584(5) Uani 1 d . .
Cl2 Cl 0.2669(2) 0.82055(13) 0.07143(9) 0.0518(4) Uani 1 d . .
Cl3 Cl -0.2476(3) 0.60378(13) 0.13922(10) 0.0614(5) Uani 1 d . .
O1 O 0.1494(7) 0.5891(3) 0.0807(2) 0.0572(12) Uani 1 d . .
O2 O -0.1323(5) 0.8368(3) 0.1248(2) 0.0335(8) Uani 1 d . .
P1 P -0.1541(2) 0.72082(12) -0.02055(8) 0.0346(4) Uani 1 d . .
P2 P -0.1782(2) 0.91590(11) 0.18230(8) 0.0319(4) Uani 1 d . .
C1 C -0.3865(9) 0.6484(6) -0.0435(4) 0.063(2) Uani 1 d . .
H1A H -0.4795(24) 0.6717(25) -0.0121(17) 0.072(7) Uiso 1 calc R .
H1B H -0.3619(14) 0.5740(7) -0.0362(23) 0.072(7) Uiso 1 calc R .
H1C H -0.4410(34) 0.6613(28) -0.0942(8) 0.072(7) Uiso 1 calc R .
C2 C -0.2163(12) 0.8570(5) -0.0430(3) 0.061(2) Uani 1 d . .
H2A H -0.0976(14) 0.8994(8) -0.0346(22) 0.072(7) Uiso 1 calc R .
H2B H -0.3096(48) 0.8820(11) -0.0123(16) 0.072(7) Uiso 1 calc R .
H2C H -0.2748(59) 0.8620(7) -0.0940(7) 0.072(7) Uiso 1 calc R .
C3 C -0.0033(9) 0.6794(5) -0.0889(3) 0.047(2) Uani 1 d . .
H3A H 0.0269(53) 0.6053(9) -0.0827(15) 0.072(7) Uiso 1 calc R .
H3B H 0.1184(29) 0.7193(24) -0.0828(15) 0.072(7) Uiso 1 calc R .
H3C H -0.0752(27) 0.6914(32) -0.1375(3) 0.072(7) Uiso 1 calc R .
C4 C -0.3097(10) 0.8560(5) 0.2484(3) 0.053(2) Uani 1 d . .
H4A H -0.3410(51) 0.9087(8) 0.2828(13) 0.059(7) Uiso 1 calc R .
H4B H -0.2284(24) 0.8019(21) 0.2746(15) 0.059(7) Uiso 1 calc R .
H4C H -0.4308(29) 0.8251(27) 0.2237(4) 0.059(7) Uiso 1 calc R .
C5 C 0.0430(9) 0.9780(5) 0.2295(4) 0.052(2) Uani 1 d . .
H5A H 0.1193(30) 0.9271(9) 0.2609(16) 0.059(7) Uiso 1 calc R .
H5B H 0.0064(9) 1.0357(20) 0.2589(17) 0.059(7) Uiso 1 calc R .
H5C H 0.1215(30) 1.0043(27) 0.1939(4) 0.059(7) Uiso 1 calc R .
C6 C -0.3337(10) 1.0182(5) 0.1386(4) 0.056(2) Uani 1 d . .
H6A H -0.3661(45) 1.0669(16) 0.1753(4) 0.059(7) Uiso 1 calc R .
H6B H -0.4541(25) 0.9877(6) 0.1129(17) 0.059(7) Uiso 1 calc R .
H6C H -0.2649(22) 1.0550(19) 0.1041(15) 0.059(7) Uiso 1 calc R .

loop_
_atom_type_symbol
_atom_type_description
_atom_type_scat_dispersion_real
_atom_type_scat_dispersion_imag
_atom_type_scat_source
C C 0.0033 0.0016 'International Tables Vol C Tables 4.2.6.8 and 6.1.1.4'
H H 0.0000 0.0000 'International Tables Vol C Tables 4.2.6.8 and 6.1.1.4'
P P 0.1023 0.0942 'International Tables Vol C Tables 4.2.6.8 and 6.1.1.4'
Cl Cl 0.1484 0.1585 'International Tables Vol C Tables 4.2.6.8 and 6.1.1.4'
Mo Mo -1.6832 0.6857 'International Tables Vol C Tables 4.2.6.8 and 6.1.1.4'
O O 0.0106 0.0060 'International Tables Vol C Tables 4.2.6.8 and 6.1.1.4'

loop_
_geom_angle_atom_site_label_1
_geom_angle_atom_site_label_2
_geom_angle_atom_site_label_3
_geom_angle
_geom_angle_site_symmetry_1
_geom_angle_site_symmetry_3
_geom_angle_publ_flag
O1 Mo1 O2 169.5(2) . . ?
O1 Mo1 Cl3 96.3(2) . . ?
O2 Mo1 Cl3 85.51(11) . . ?
O1 Mo1 Cl2 94.3(2) . . ?
O2 Mo1 Cl2 82.81(11) . . ?
Cl3 Mo1 Cl2 167.26(6) . . ?
O1 Mo1 Cl1 102.9(2) . . ?
O2 Mo1 Cl1 87.41(10) . . ?
Cl3 Mo1 Cl1 90.75(7) . . ?
Cl2 Mo1 Cl1 93.77(7) . . ?
O1 Mo1 P1 90.0(2) . . ?
O2 Mo1 P1 79.70(10) . . ?
Cl3 Mo1 P1 88.25(6) . . ?
Cl2 Mo1 P1 84.69(6) . . ?
Cl1 Mo1 P1 167.11(6) . . ?
P2 O2 Mo1 143.5(2) . . ?
C3 P1 C2 104.8(3) . . ?
C3 P1 C1 104.8(3) . . ?
C2 P1 C1 105.2(4) . . ?
C3 P1 Mo1 110.8(2) . . ?
C2 P1 Mo1 113.5(2) . . ?
C1 P1 Mo1 116.7(2) . . ?
O2 P2 C4 111.6(3) . . ?
O2 P2 C6 109.6(3) . . ?
C4 P2 C6 106.9(3) . . ?
O2 P2 C5 112.2(3) . . ?
C4 P2 C5 109.1(3) . . ?
C6 P2 C5 107.2(3) . . ?

loop_
_geom_bond_atom_site_label_1
_geom_bond_atom_site_label_2
_geom_bond_distance
_geom_bond_site_symmetry_2
_geom_bond_publ_flag
Mo1 O1 1.684(4) . ?
Mo1 O2 2.146(3) . ?
Mo1 Cl3 2.363(2) . ?
Mo1 Cl2 2.409(2) . ?
Mo1 Cl1 2.413(2) . ?
Mo1 P1 2.543(2) . ?
O2 P2 1.516(4) . ?
P1 C3 1.807(5) . ?
P1 C2 1.802(6) . ?
P1 C1 1.816(7) . ?
P2 C4 1.776(6) . ?
P2 C6 1.779(6) . ?
P2 C5 1.795(6) . ?
